data_1512300
loop_
_publ_author_name
'Zhou, Min'
'Zhang, Hai-Bo'
'Wang, Wei-Guang'
'Gong, Ning-Bo'
'Zhan, Rui'
'Li, Xiao-Nian'
'Du, Xue'
'Li, Li-Mei'
'Li, Yan'
'Lu, Yang'
'Pu, Jian-Xin'
'Sun, Han-Dong'

_publ_section_title
;
 Scopariusic Acid, a New Meroditerpenoid with a Unique Cyclobutane Ring
 Isolated from Isodon scoparius.
;
_journal_issue 17
_journal_name_full 'Organic letters'
_journal_page_first 4446
_journal_page_last 4449
_journal_paper_doi 10.1021/ol401991u
_journal_volume 15
_journal_year 2013
_chemical_absolute_configuration unk
_chemical_formula_moiety 'C37 H54 O6, H2 O'
_chemical_formula_sum 'C37 H56 O7'
_chemical_formula_weight 612.82
_chemical_name_systematic
; 
 ? 
;
_space_group_IT_number 4
_symmetry_cell_setting monoclinic
_symmetry_space_group_name_Hall 'P 2yb'
_symmetry_space_group_name_H-M 'P 1 21 1'
_atom_sites_solution_hydrogens geom
_atom_sites_solution_primary direct
_atom_sites_solution_secondary difmap
_audit_creation_method SHELXL-97
_cell_angle_alpha 90.00
_cell_angle_beta 93.6760(10)
_cell_angle_gamma 90.00
_cell_formula_units_Z 2
_cell_length_a 11.3028(2)
_cell_length_b 6.4336(2)
_cell_length_c 23.8826(5)
_cell_measurement_reflns_used 8012
_cell_measurement_temperature 100(2)
_cell_measurement_theta_max 65.84
_cell_measurement_theta_min 3.71
_cell_volume 1733.11(7)
_computing_cell_refinement 'Bruker SAINT'
_computing_data_collection 'Bruker APEX2'
_computing_data_reduction 'Bruker SAINT'
_computing_molecular_graphics 'Bruker SHELXTL'
_computing_publication_material 'Bruker SHELXTL'
_computing_structure_refinement 'SHELXL-97 (Sheldrick, 2008)'
_computing_structure_solution 'SHELXS-97 (Sheldrick, 2008)'
_diffrn_ambient_temperature 100(2)
_diffrn_measured_fraction_theta_full 0.958
_diffrn_measured_fraction_theta_max 0.958
_diffrn_measurement_device_type 'Bruker APEX-II CCD'
_diffrn_measurement_method '\f and \w scans'
_diffrn_radiation_monochromator graphite
_diffrn_radiation_source 'fine-focus sealed tube'
_diffrn_radiation_type CuK\a
_diffrn_radiation_wavelength 1.54178
_diffrn_reflns_av_R_equivalents 0.0421
_diffrn_reflns_av_sigmaI/netI 0.0478
_diffrn_reflns_limit_h_max 13
_diffrn_reflns_limit_h_min -13
_diffrn_reflns_limit_k_max 6
_diffrn_reflns_limit_k_min -7
_diffrn_reflns_limit_l_max 28
_diffrn_reflns_limit_l_min -27
_diffrn_reflns_number 16445
_diffrn_reflns_theta_full 66.27
_diffrn_reflns_theta_max 66.27
_diffrn_reflns_theta_min 1.85
_exptl_absorpt_coefficient_mu 0.634
_exptl_absorpt_correction_T_max 0.9937
_exptl_absorpt_correction_T_min 0.7300
_exptl_absorpt_correction_type multi-scan
_exptl_absorpt_process_details sadabs
_exptl_crystal_colour colourless
_exptl_crystal_density_diffrn 1.174
_exptl_crystal_density_method 'not measured'
_exptl_crystal_description needle
_exptl_crystal_F_000 668
_exptl_crystal_size_max 0.53
_exptl_crystal_size_mid 0.07
_exptl_crystal_size_min 0.01
_refine_diff_density_max 0.775
_refine_diff_density_min -0.283
_refine_diff_density_rms 0.057
_refine_ls_abs_structure_details 'Flack H D (1983), Acta Cryst. A39, 876-881'
_refine_ls_abs_structure_Flack -0.2(3)
_refine_ls_extinction_method none
_refine_ls_goodness_of_fit_ref 1.067
_refine_ls_hydrogen_treatment mixed
_refine_ls_matrix_type full
_refine_ls_number_parameters 413
_refine_ls_number_reflns 4796
_refine_ls_number_restraints 4
_refine_ls_restrained_S_all 1.067
_refine_ls_R_factor_all 0.0623
_refine_ls_R_factor_gt 0.0527
_refine_ls_shift/su_max 0.001
_refine_ls_shift/su_mean 0.000
_refine_ls_structure_factor_coef Fsqd
_refine_ls_weighting_details 'calc w=1/[\s^2^(Fo^2^)+(0.0966P)^2^+0.9584P] where P=(Fo^2^+2Fc^2^)/3'
_refine_ls_weighting_scheme calc
_refine_ls_wR_factor_gt 0.1503
_refine_ls_wR_factor_ref 0.1608
_reflns_number_gt 4313
_reflns_number_total 4796
_reflns_threshold_expression >2sigma(I)
_cod_data_source_file ol401991u_si_003.cif
_cod_data_source_block cu_sc631_b_0m
_cod_depositor_comments
;
The following automatic conversions were performed:

'_symmetry_cell_setting' value 'Monoclinic' changed to 'monoclinic'
according to /home/saulius/struct/CIF-dictionaries/cif_core.dic
dictionary named 'cif_core.dic' version 2.4.2 from 2011-04-26.

Automatic conversion script
Id: cif_fix_values 1891 2012-01-12 08:04:46Z andrius 
;
_cod_original_sg_symbol_H-M 'P 21'
_cod_database_code 1512300

loop_
_symmetry_equiv_pos_as_xyz
'x, y, z'
'-x, y+1/2, -z'

loop_
_atom_site_label
_atom_site_type_symbol
_atom_site_fract_x
_atom_site_fract_y
_atom_site_fract_z
_atom_site_U_iso_or_equiv
_atom_site_adp_type
_atom_site_occupancy
_atom_site_symmetry_multiplicity
_atom_site_calc_flag
_atom_site_refinement_flags
O1S O 0.1594(4) 0.8140(6) 0.57173(14) 0.0760(13) Uani 1 1 d D
O3'' O 0.74608(19) 0.4066(4) 0.73875(9) 0.0286(5) Uani 1 1 d .
O9' O 0.88319(18) 0.6269(4) 0.70965(9) 0.0270(5) Uani 1 1 d .
O16 O 0.8039(2) -0.2240(4) 0.55527(10) 0.0334(6) Uani 1 1 d .
H16 H 0.7798 -0.2455 0.5218 0.050 Uiso 1 1 calc R
O15 O 0.8383(3) 0.0945(5) 0.52343(10) 0.0445(7) Uani 1 1 d .
O4' O 0.28743(19) 0.1161(4) 0.54029(10) 0.0323(6) Uani 1 1 d .
H4' H 0.2521 0.0078 0.5496 0.048 Uiso 1 1 calc R
O11 O 1.09806(18) -0.1741(4) 0.67981(9) 0.0256(5) Uani 1 1 d .
H11 H 1.0329 -0.2127 0.6913 0.038 Uiso 1 1 calc R
C18 C 1.1026(4) 0.2414(9) 0.93996(17) 0.0544(13) Uani 1 1 d .
H18A H 1.0456 0.2279 0.9673 0.065 Uiso 1 1 calc R
H18B H 1.1413 0.3706 0.9352 0.065 Uiso 1 1 calc R
C4 C 1.1280(3) 0.0798(7) 0.90841(15) 0.0395(10) Uani 1 1 d .
C5 C 1.2156(3) 0.0847(6) 0.86246(14) 0.0311(8) Uani 1 1 d .
C10 C 1.1434(3) 0.0283(6) 0.80617(13) 0.0252(7) Uani 1 1 d .
H10 H 1.0773 0.1317 0.8029 0.030 Uiso 1 1 calc R
C9 C 1.2094(3) 0.0530(6) 0.75072(13) 0.0229(7) Uani 1 1 d .
C11 C 1.1213(3) 0.0374(5) 0.69701(13) 0.0238(7) Uani 1 1 d .
H11A H 1.1645 0.1009 0.6660 0.029 Uiso 1 1 calc R
C12 C 1.0068(3) 0.1644(6) 0.69937(13) 0.0226(7) Uani 1 1 d .
H12A H 1.0265 0.2984 0.7181 0.027 Uiso 1 1 calc R
H12B H 0.9526 0.0887 0.7232 0.027 Uiso 1 1 calc R
C13 C 0.9394(3) 0.2106(6) 0.64208(13) 0.0237(7) Uani 1 1 d .
C8' C 0.8235(3) 0.3383(5) 0.65104(13) 0.0235(7) Uani 1 1 d .
H8' H 0.8036 0.4243 0.6168 0.028 Uiso 1 1 calc R
C9' C 0.8220(2) 0.4739(6) 0.70145(13) 0.0240(7) Uani 1 1 d .
C3'' C 0.7337(3) 0.5348(6) 0.78892(14) 0.0319(9) Uani 1 1 d .
H3'' H 0.8093 0.6112 0.7985 0.038 Uiso 1 1 calc R
C4'' C 0.7100(4) 0.3857(7) 0.83505(16) 0.0403(10) Uani 1 1 d .
H4'1 H 0.7760 0.2846 0.8391 0.048 Uiso 1 1 calc R
H4'2 H 0.6366 0.3073 0.8244 0.048 Uiso 1 1 calc R
C5'' C 0.6962(4) 0.4914(7) 0.89197(16) 0.0443(10) Uani 1 1 d .
H5'1 H 0.7605 0.5945 0.8989 0.053 Uiso 1 1 calc R
H5'2 H 0.6197 0.5665 0.8908 0.053 Uiso 1 1 calc R
C6'' C 0.7006(5) 0.3348(12) 0.9400(2) 0.080(2) Uani 1 1 d .
H6'1 H 0.7804 0.2709 0.9429 0.096 Uiso 1 1 calc R
H6'2 H 0.6908 0.4114 0.9753 0.096 Uiso 1 1 calc R
C7'' C 0.6130(5) 0.1688(11) 0.9357(2) 0.0722(18) Uani 1 1 d .
H7'1 H 0.6234 0.0901 0.9007 0.087 Uiso 1 1 calc R
H7'2 H 0.5330 0.2320 0.9324 0.087 Uiso 1 1 calc R
C8'' C 0.6188(5) 0.0164(9) 0.98477(19) 0.0590(13) Uani 1 1 d .
H8'1 H 0.6948 -0.0574 0.9863 0.088 Uiso 1 1 calc R
H8'2 H 0.5538 -0.0840 0.9797 0.088 Uiso 1 1 calc R
H8'3 H 0.6115 0.0928 1.0199 0.088 Uiso 1 1 calc R
C2'' C 0.6349(3) 0.6887(7) 0.77435(16) 0.0367(9) Uani 1 1 d .
H2'' H 0.5577 0.6354 0.7651 0.044 Uiso 1 1 calc R
C1'' C 0.6492(3) 0.8887(7) 0.77375(16) 0.0380(9) Uani 1 1 d .
H1'1 H 0.7253 0.9468 0.7828 0.046 Uiso 1 1 calc R
H1'2 H 0.5837 0.9771 0.7643 0.046 Uiso 1 1 calc R
C14 C 0.8594(3) 0.0206(6) 0.62279(13) 0.0260(7) Uani 1 1 d .
H14 H 0.8812 -0.1075 0.6448 0.031 Uiso 1 1 calc R
C15 C 0.8358(3) -0.0264(6) 0.56151(13) 0.0263(8) Uani 1 1 d .
C7' C 0.7494(3) 0.1373(6) 0.64712(13) 0.0240(7) Uani 1 1 d .
H7' H 0.7404 0.0855 0.6861 0.029 Uiso 1 1 calc R
C1' C 0.6300(3) 0.1331(6) 0.61610(13) 0.0250(7) Uani 1 1 d .
C2' C 0.5608(3) -0.0456(6) 0.61868(14) 0.0266(7) Uani 1 1 d .
H2' H 0.5921 -0.1631 0.6387 0.032 Uiso 1 1 calc R
C3' C 0.4481(3) -0.0563(6) 0.59297(14) 0.0270(7) Uani 1 1 d .
H3' H 0.4028 -0.1800 0.5953 0.032 Uiso 1 1 calc R
C4' C 0.4010(3) 0.1140(6) 0.56363(13) 0.0258(7) Uani 1 1 d .
C5' C 0.4692(3) 0.2919(7) 0.55892(14) 0.0301(8) Uani 1 1 d .
H5' H 0.4382 0.4076 0.5381 0.036 Uiso 1 1 calc R
C6' C 0.5830(3) 0.3006(6) 0.58480(14) 0.0296(8) Uani 1 1 d .
H6' H 0.6295 0.4223 0.5811 0.036 Uiso 1 1 calc R
C16 C 1.0211(3) 0.3094(7) 0.60114(14) 0.0300(8) Uani 1 1 d .
H16A H 1.0663 0.4222 0.6200 0.045 Uiso 1 1 calc R
H16B H 0.9735 0.3653 0.5688 0.045 Uiso 1 1 calc R
H16C H 1.0759 0.2042 0.5883 0.045 Uiso 1 1 calc R
C6 C 1.2685(3) 0.3005(6) 0.85628(14) 0.0308(8) Uani 1 1 d .
H6A H 1.2036 0.4039 0.8535 0.037 Uiso 1 1 calc R
H6B H 1.3198 0.3329 0.8903 0.037 Uiso 1 1 calc R
C7 C 1.3411(3) 0.3201(6) 0.80505(14) 0.0286(8) Uani 1 1 d .
H7A H 1.4086 0.2218 0.8087 0.034 Uiso 1 1 calc R
H7B H 1.3739 0.4626 0.8036 0.034 Uiso 1 1 calc R
C8 C 1.2674(3) 0.2750(6) 0.75001(13) 0.0255(7) Uani 1 1 d .
H8 H 1.2011 0.3781 0.7474 0.031 Uiso 1 1 calc R
C17 C 1.3440(3) 0.3174(6) 0.70053(14) 0.0299(8) Uani 1 1 d .
H17A H 1.3790 0.4565 0.7044 0.045 Uiso 1 1 calc R
H17B H 1.2947 0.3094 0.6653 0.045 Uiso 1 1 calc R
H17C H 1.4074 0.2135 0.7002 0.045 Uiso 1 1 calc R
C19 C 1.3170(3) -0.0701(7) 0.88008(15) 0.0361(9) Uani 1 1 d .
H19A H 1.3837 -0.0484 0.8564 0.054 Uiso 1 1 calc R
H19B H 1.2879 -0.2129 0.8755 0.054 Uiso 1 1 calc R
H19C H 1.3434 -0.0464 0.9195 0.054 Uiso 1 1 calc R
C3 C 1.0670(4) -0.1262(8) 0.91555(16) 0.0503(12) Uani 1 1 d .
H3A H 1.0100 -0.1144 0.9452 0.060 Uiso 1 1 calc R
H3B H 1.1264 -0.2333 0.9273 0.060 Uiso 1 1 calc R
C2 C 1.0018(3) -0.1908(8) 0.86057(15) 0.0429(10) Uani 1 1 d .
H2A H 0.9333 -0.0971 0.8526 0.051 Uiso 1 1 calc R
H2B H 0.9710 -0.3338 0.8643 0.051 Uiso 1 1 calc R
C1 C 1.0825(3) -0.1834(6) 0.81135(14) 0.0325(8) Uani 1 1 d .
H1A H 1.0347 -0.2134 0.7761 0.039 Uiso 1 1 calc R
H1B H 1.1438 -0.2929 0.8165 0.039 Uiso 1 1 calc R
C20 C 1.3033(3) -0.1139(6) 0.74394(15) 0.0289(8) Uani 1 1 d .
H20A H 1.3698 -0.0914 0.7716 0.043 Uiso 1 1 calc R
H20B H 1.3316 -0.1063 0.7061 0.043 Uiso 1 1 calc R
H20C H 1.2687 -0.2513 0.7498 0.043 Uiso 1 1 calc R
H1SA H 0.121(4) 0.793(8) 0.5988(12) 0.064(15) Uiso 1 1 d D
H1SB H 0.155(5) 0.709(5) 0.5523(19) 0.09(2) Uiso 1 1 d D

loop_
_atom_site_aniso_label
_atom_site_aniso_U_11
_atom_site_aniso_U_22
_atom_site_aniso_U_33
_atom_site_aniso_U_23
_atom_site_aniso_U_13
_atom_site_aniso_U_12
O1S 0.125(3) 0.063(3) 0.0447(18) -0.0265(18) 0.0444(19) -0.060(2)
O3'' 0.0294(11) 0.0260(14) 0.0311(12) -0.0067(11) 0.0070(9) -0.0075(10)
O9' 0.0214(10) 0.0244(15) 0.0351(12) -0.0014(11) 0.0021(9) -0.0035(10)
O16 0.0376(12) 0.0312(17) 0.0301(12) -0.0035(12) -0.0068(10) 0.0016(11)
O15 0.0663(17) 0.0414(19) 0.0252(13) 0.0046(13) -0.0007(11) 0.0016(14)
O4' 0.0236(11) 0.0364(17) 0.0364(13) 0.0099(12) -0.0027(9) -0.0040(11)
O11 0.0243(10) 0.0222(14) 0.0308(12) -0.0039(10) 0.0051(9) -0.0037(9)
C18 0.059(3) 0.068(4) 0.038(2) -0.008(2) 0.0146(19) -0.011(2)
C4 0.045(2) 0.049(3) 0.0240(17) 0.0013(19) -0.0032(15) -0.0088(19)
C5 0.0333(17) 0.031(2) 0.0288(17) 0.0007(16) -0.0033(13) -0.0049(15)
C10 0.0208(14) 0.028(2) 0.0263(16) -0.0007(15) -0.0017(12) -0.0043(14)
C9 0.0213(14) 0.021(2) 0.0267(16) -0.0024(14) 0.0026(12) -0.0025(13)
C11 0.0252(15) 0.0172(19) 0.0292(17) -0.0006(14) 0.0037(12) -0.0033(13)
C12 0.0198(13) 0.024(2) 0.0235(16) 0.0023(14) 0.0009(11) 0.0009(13)
C13 0.0229(15) 0.0202(19) 0.0277(17) 0.0019(14) 0.0006(12) 0.0015(13)
C8' 0.0228(14) 0.022(2) 0.0255(16) 0.0033(14) -0.0004(12) -0.0001(13)
C9' 0.0161(13) 0.026(2) 0.0301(17) 0.0045(15) 0.0015(11) 0.0013(13)
C3'' 0.0302(16) 0.033(2) 0.0334(18) -0.0116(17) 0.0099(14) -0.0087(15)
C4'' 0.044(2) 0.039(3) 0.039(2) -0.0082(19) 0.0121(15) -0.0097(18)
C5'' 0.052(2) 0.045(3) 0.037(2) -0.011(2) 0.0123(16) -0.012(2)
C6'' 0.081(3) 0.118(6) 0.040(2) -0.009(3) 0.010(2) -0.023(4)
C7'' 0.071(3) 0.105(5) 0.041(3) 0.000(3) 0.006(2) -0.006(3)
C8'' 0.077(3) 0.056(4) 0.043(2) 0.006(2) -0.005(2) -0.019(3)
C2'' 0.0316(18) 0.036(3) 0.044(2) -0.0083(19) 0.0103(15) -0.0077(16)
C1'' 0.0319(18) 0.044(3) 0.039(2) 0.0015(19) 0.0076(15) 0.0006(17)
C14 0.0246(15) 0.024(2) 0.0293(17) 0.0010(15) -0.0008(12) 0.0000(14)
C15 0.0278(15) 0.026(2) 0.0246(17) -0.0031(15) 0.0000(12) 0.0029(14)
C7' 0.0291(15) 0.019(2) 0.0235(15) 0.0014(14) 0.0013(12) -0.0017(14)
C1' 0.0295(15) 0.023(2) 0.0229(15) -0.0002(14) 0.0034(12) 0.0006(14)
C2' 0.0307(16) 0.021(2) 0.0281(17) 0.0027(15) -0.0001(13) 0.0023(14)
C3' 0.0298(16) 0.020(2) 0.0319(17) -0.0002(15) 0.0050(13) -0.0043(14)
C4' 0.0224(14) 0.032(2) 0.0230(15) 0.0022(15) 0.0021(12) -0.0001(14)
C5' 0.0291(15) 0.031(2) 0.0300(17) 0.0077(17) -0.0017(13) -0.0019(16)
C6' 0.0265(15) 0.029(2) 0.0334(17) 0.0049(17) 0.0008(13) -0.0052(15)
C16 0.0272(15) 0.033(2) 0.0297(16) 0.0027(16) 0.0052(12) -0.0002(15)
C6 0.0313(16) 0.029(2) 0.0312(17) -0.0038(17) -0.0038(13) -0.0025(16)
C7 0.0214(14) 0.022(2) 0.0416(19) -0.0026(16) -0.0006(13) -0.0054(14)
C8 0.0232(14) 0.024(2) 0.0299(17) 0.0006(15) 0.0042(12) -0.0002(14)
C17 0.0275(15) 0.022(2) 0.0410(19) -0.0022(16) 0.0097(13) -0.0057(14)
C19 0.0369(18) 0.030(2) 0.039(2) 0.0068(17) -0.0131(15) -0.0071(17)
C3 0.063(3) 0.061(3) 0.028(2) 0.003(2) 0.0054(17) -0.027(2)
C2 0.043(2) 0.051(3) 0.0344(19) 0.006(2) 0.0025(15) -0.024(2)
C1 0.0341(17) 0.033(2) 0.0301(17) 0.0029(17) -0.0022(13) -0.0118(16)
C20 0.0285(16) 0.021(2) 0.0364(18) -0.0029(16) -0.0008(13) -0.0001(14)

loop_
_atom_type_symbol
_atom_type_description
_atom_type_scat_dispersion_real
_atom_type_scat_dispersion_imag
_atom_type_scat_source
C C 0.0181 0.0091 'International Tables Vol C Tables 4.2.6.8 and 6.1.1.4'
H H 0.0000 0.0000 'International Tables Vol C Tables 4.2.6.8 and 6.1.1.4'
O O 0.0492 0.0322 'International Tables Vol C Tables 4.2.6.8 and 6.1.1.4'

loop_
_geom_angle_atom_site_label_1
_geom_angle_atom_site_label_2
_geom_angle_atom_site_label_3
_geom_angle
H1SA O1S H1SB 108(3)
C9' O3'' C3'' 117.2(3)
C15 O16 H16 109.5
C4' O4' H4' 109.5
C11 O11 H11 109.5
C4 C18 H18A 120.0
C4 C18 H18B 120.0
H18A C18 H18B 120.0
C18 C4 C3 120.5(4)
C18 C4 C5 124.5(4)
C3 C4 C5 115.0(4)
C6 C5 C4 111.5(3)
C6 C5 C19 108.8(3)
C4 C5 C19 107.0(3)
C6 C5 C10 108.3(3)
C4 C5 C10 106.6(3)
C19 C5 C10 114.7(3)
C1 C10 C9 113.4(3)
C1 C10 C5 110.3(3)
C9 C10 C5 116.7(2)
C1 C10 H10 105.0
C9 C10 H10 105.0
C5 C10 H10 105.0
C20 C9 C10 112.9(3)
C20 C9 C8 110.2(2)
C10 C9 C8 108.8(3)
C20 C9 C11 106.0(3)
C10 C9 C11 111.7(2)
C8 C9 C11 106.9(3)
O11 C11 C12 112.0(3)
O11 C11 C9 112.7(3)
C12 C11 C9 115.3(3)
O11 C11 H11A 105.3
C12 C11 H11A 105.3
C9 C11 H11A 105.3
C11 C12 C13 115.9(3)
C11 C12 H12A 108.3
C13 C12 H12A 108.3
C11 C12 H12B 108.3
C13 C12 H12B 108.3
H12A C12 H12B 107.4
C16 C13 C12 111.2(3)
C16 C13 C14 119.8(3)
C12 C13 C14 110.5(3)
C16 C13 C8' 114.4(3)
C12 C13 C8' 110.3(3)
C14 C13 C8' 88.7(2)
C9' C8' C7' 120.5(3)
C9' C8' C13 118.0(3)
C7' C8' C13 90.4(3)
C9' C8' H8' 108.8
C7' C8' H8' 108.8
C13 C8' H8' 108.8
O9' C9' O3'' 122.3(3)
O9' C9' C8' 124.8(3)
O3'' C9' C8' 112.8(3)
O3'' C3'' C4'' 105.8(3)
O3'' C3'' C2'' 106.7(3)
C4'' C3'' C2'' 115.0(3)
O3'' C3'' H3'' 109.7
C4'' C3'' H3'' 109.7
C2'' C3'' H3'' 109.7
C3'' C4'' C5'' 113.6(4)
C3'' C4'' H4'1 108.8
C5'' C4'' H4'1 108.8
C3'' C4'' H4'2 108.8
C5'' C4'' H4'2 108.8
H4'1 C4'' H4'2 107.7
C6'' C5'' C4'' 111.9(4)
C6'' C5'' H5'1 109.2
C4'' C5'' H5'1 109.2
C6'' C5'' H5'2 109.2
C4'' C5'' H5'2 109.2
H5'1 C5'' H5'2 107.9
C7'' C6'' C5'' 116.2(5)
C7'' C6'' H6'1 108.2
C5'' C6'' H6'1 108.2
C7'' C6'' H6'2 108.2
C5'' C6'' H6'2 108.2
H6'1 C6'' H6'2 107.4
C6'' C7'' C8'' 114.9(4)
C6'' C7'' H7'1 108.5
C8'' C7'' H7'1 108.5
C6'' C7'' H7'2 108.5
C8'' C7'' H7'2 108.5
H7'1 C7'' H7'2 107.5
C7'' C8'' H8'1 109.5
C7'' C8'' H8'2 109.5
H8'1 C8'' H8'2 109.5
C7'' C8'' H8'3 109.5
H8'1 C8'' H8'3 109.5
H8'2 C8'' H8'3 109.5
C1'' C2'' C3'' 124.0(4)
C1'' C2'' H2'' 118.0
C3'' C2'' H2'' 118.0
C2'' C1'' H1'1 120.0
C2'' C1'' H1'2 120.0
H1'1 C1'' H1'2 120.0
C15 C14 C13 120.3(3)
C15 C14 C7' 110.9(3)
C13 C14 C7' 88.5(2)
C15 C14 H14 111.6
C13 C14 H14 111.6
C7' C14 H14 111.6
O15 C15 O16 123.8(3)
O15 C15 C14 126.7(4)
O16 C15 C14 109.4(3)
C1' C7' C8' 121.0(3)
C1' C7' C14 120.7(3)
C8' C7' C14 89.1(2)
C1' C7' H7' 108.1
C8' C7' H7' 108.1
C14 C7' H7' 108.1
C2' C1' C6' 117.7(3)
C2' C1' C7' 118.9(3)
C6' C1' C7' 123.4(3)
C3' C2' C1' 121.7(3)
C3' C2' H2' 119.1
C1' C2' H2' 119.1
C2' C3' C4' 119.9(3)
C2' C3' H3' 120.1
C4' C3' H3' 120.1
O4' C4' C3' 122.3(3)
O4' C4' C5' 118.0(3)
C3' C4' C5' 119.7(3)
C4' C5' C6' 119.9(3)
C4' C5' H5' 120.0
C6' C5' H5' 120.0
C5' C6' C1' 121.0(3)
C5' C6' H6' 119.5
C1' C6' H6' 119.5
C13 C16 H16A 109.5
C13 C16 H16B 109.5
H16A C16 H16B 109.5
C13 C16 H16C 109.5
H16A C16 H16C 109.5
H16B C16 H16C 109.5
C7 C6 C5 112.9(3)
C7 C6 H6A 109.0
C5 C6 H6A 109.0
C7 C6 H6B 109.0
C5 C6 H6B 109.0
H6A C6 H6B 107.8
C6 C7 C8 112.4(3)
C6 C7 H7A 109.1
C8 C7 H7A 109.1
C6 C7 H7B 109.1
C8 C7 H7B 109.1
H7A C7 H7B 107.9
C17 C8 C7 108.9(3)
C17 C8 C9 115.2(3)
C7 C8 C9 111.4(3)
C17 C8 H8 107.0
C7 C8 H8 107.0
C9 C8 H8 107.0
C8 C17 H17A 109.5
C8 C17 H17B 109.5
H17A C17 H17B 109.5
C8 C17 H17C 109.5
H17A C17 H17C 109.5
H17B C17 H17C 109.5
C5 C19 H19A 109.5
C5 C19 H19B 109.5
H19A C19 H19B 109.5
C5 C19 H19C 109.5
H19A C19 H19C 109.5
H19B C19 H19C 109.5
C4 C3 C2 110.0(3)
C4 C3 H3A 109.7
C2 C3 H3A 109.7
C4 C3 H3B 109.7
C2 C3 H3B 109.7
H3A C3 H3B 108.2
C3 C2 C1 112.0(3)
C3 C2 H2A 109.2
C1 C2 H2A 109.2
C3 C2 H2B 109.2
C1 C2 H2B 109.2
H2A C2 H2B 107.9
C2 C1 C10 112.4(3)
C2 C1 H1A 109.1
C10 C1 H1A 109.1
C2 C1 H1B 109.1
C10 C1 H1B 109.1
H1A C1 H1B 107.9
C9 C20 H20A 109.5
C9 C20 H20B 109.5
H20A C20 H20B 109.5
C9 C20 H20C 109.5
H20A C20 H20C 109.5
H20B C20 H20C 109.5

loop_
_geom_bond_atom_site_label_1
_geom_bond_atom_site_label_2
_geom_bond_distance
O1S H1SA 0.815(10)
O1S H1SB 0.816(10)
O3'' C9' 1.347(4)
O3'' C3'' 1.469(4)
O9' C9' 1.212(4)
O16 C15 1.328(5)
O16 H16 0.8400
O15 C15 1.198(4)
O4' C4' 1.367(4)
O4' H4' 0.8400
O11 C11 1.441(4)
O11 H11 0.8400
C18 C4 1.326(7)
C18 H18A 0.9500
C18 H18B 0.9500
C4 C3 1.508(6)
C4 C5 1.525(5)
C5 C6 1.522(5)
C5 C19 1.556(5)
C5 C10 1.570(5)
C10 C1 1.535(5)
C10 C9 1.569(4)
C10 H10 1.0000
C9 C20 1.526(5)
C9 C8 1.572(5)
C9 C11 1.576(4)
C11 C12 1.534(4)
C11 H11A 1.0000
C12 C13 1.551(4)
C12 H12A 0.9900
C12 H12B 0.9900
C13 C16 1.526(4)
C13 C14 1.572(5)
C13 C8' 1.573(4)
C8' C9' 1.488(5)
C8' C7' 1.540(5)
C8' H8' 1.0000
C3'' C4'' 1.498(6)
C3'' C2'' 1.517(6)
C3'' H3'' 1.0000
C4'' C5'' 1.537(5)
C4'' H4'1 0.9900
C4'' H4'2 0.9900
C5'' C6'' 1.525(8)
C5'' H5'1 0.9900
C5'' H5'2 0.9900
C6'' C7'' 1.456(9)
C6'' H6'1 0.9900
C6'' H6'2 0.9900
C7'' C8'' 1.527(7)
C7'' H7'1 0.9900
C7'' H7'2 0.9900
C8'' H8'1 0.9800
C8'' H8'2 0.9800
C8'' H8'3 0.9800
C2'' C1'' 1.297(6)
C2'' H2'' 0.9500
C1'' H1'1 0.9500
C1'' H1'2 0.9500
C14 C15 1.501(5)
C14 C7' 1.593(4)
C14 H14 1.0000
C7' C1' 1.498(4)
C7' H7' 1.0000
C1' C2' 1.393(5)
C1' C6' 1.397(5)
C2' C3' 1.380(5)
C2' H2' 0.9500
C3' C4' 1.388(5)
C3' H3' 0.9500
C4' C5' 1.389(5)
C5' C6' 1.392(5)
C5' H5' 0.9500
C6' H6' 0.9500
C16 H16A 0.9800
C16 H16B 0.9800
C16 H16C 0.9800
C6 C7 1.521(5)
C6 H6A 0.9900
C6 H6B 0.9900
C7 C8 1.538(5)
C7 H7A 0.9900
C7 H7B 0.9900
C8 C17 1.534(4)
C8 H8 1.0000
C17 H17A 0.9800
C17 H17B 0.9800
C17 H17C 0.9800
C19 H19A 0.9800
C19 H19B 0.9800
C19 H19C 0.9800
C3 C2 1.522(5)
C3 H3A 0.9900
C3 H3B 0.9900
C2 C1 1.534(5)
C2 H2A 0.9900
C2 H2B 0.9900
C1 H1A 0.9900
C1 H1B 0.9900
C20 H20A 0.9800
C20 H20B 0.9800
C20 H20C 0.9800

loop_
_geom_hbond_atom_site_label_D
_geom_hbond_atom_site_label_H
_geom_hbond_atom_site_label_A
_geom_hbond_distance_DH
_geom_hbond_distance_HA
_geom_hbond_distance_DA
_geom_hbond_angle_DHA
_geom_hbond_site_symmetry_A
O16 H16 O4' 0.84 1.85 2.651(3) 159.0 2_646
O4' H4' O1S 0.84 1.73 2.564(4) 169.8 1_545
O11 H11 O9' 0.84 2.05 2.875(3) 166.0 1_545
O1S H1SA O11 0.815(10) 1.98(2) 2.716(4) 150(4) 1_465
O1S H1SB O15 0.816(10) 1.96(3) 2.677(4) 146(5) 2_656

loop_
_geom_torsion_atom_site_label_1
_geom_torsion_atom_site_label_2
_geom_torsion_atom_site_label_3
_geom_torsion_atom_site_label_4
_geom_torsion
C18 C4 C5 C6 -1.3(5)
C3 C4 C5 C6 177.3(3)
C18 C4 C5 C19 117.6(5)
C3 C4 C5 C19 -63.8(4)
C18 C4 C5 C10 -119.3(4)
C3 C4 C5 C10 59.3(4)
C6 C5 C10 C1 -176.9(3)
C4 C5 C10 C1 -56.9(4)
C19 C5 C10 C1 61.4(4)
C6 C5 C10 C9 51.6(4)
C4 C5 C10 C9 171.7(3)
C19 C5 C10 C9 -70.1(4)
C1 C10 C9 C20 -57.6(3)
C5 C10 C9 C20 72.4(4)
C1 C10 C9 C8 179.7(3)
C5 C10 C9 C8 -50.3(4)
C1 C10 C9 C11 61.9(4)
C5 C10 C9 C11 -168.1(3)
C20 C9 C11 O11 39.2(3)
C10 C9 C11 O11 -84.2(3)
C8 C9 C11 O11 156.8(2)
C20 C9 C11 C12 169.5(3)
C10 C9 C11 C12 46.1(4)
C8 C9 C11 C12 -72.9(3)
O11 C11 C12 C13 -68.6(3)
C9 C11 C12 C13 160.7(3)
C11 C12 C13 C16 -52.8(4)
C11 C12 C13 C14 82.7(3)
C11 C12 C13 C8' 179.1(3)
C16 C13 C8' C9' -98.5(4)
C12 C13 C8' C9' 27.8(4)
C14 C13 C8' C9' 139.1(3)
C16 C13 C8' C7' 136.1(3)
C12 C13 C8' C7' -97.6(3)
C14 C13 C8' C7' 13.8(2)
C3'' O3'' C9' O9' 4.1(4)
C3'' O3'' C9' C8' -177.3(3)
C7' C8' C9' O9' 174.9(3)
C13 C8' C9' O9' 66.1(4)
C7' C8' C9' O3'' -3.7(4)
C13 C8' C9' O3'' -112.5(3)
C9' O3'' C3'' C4'' -147.2(3)
C9' O3'' C3'' C2'' 89.9(3)
O3'' C3'' C4'' C5'' 179.0(3)
C2'' C3'' C4'' C5'' -63.5(4)
C3'' C4'' C5'' C6'' -166.9(4)
C4'' C5'' C6'' C7'' -57.6(6)
C5'' C6'' C7'' C8'' -179.2(5)
O3'' C3'' C2'' C1'' -117.7(4)
C4'' C3'' C2'' C1'' 125.4(4)
C16 C13 C14 C15 -17.4(4)
C12 C13 C14 C15 -148.7(3)
C8' C13 C14 C15 100.2(3)
C16 C13 C14 C7' -130.9(3)
C12 C13 C14 C7' 97.8(3)
C8' C13 C14 C7' -13.3(2)
C13 C14 C15 O15 -25.4(5)
C7' C14 C15 O15 75.7(4)
C13 C14 C15 O16 158.4(3)
C7' C14 C15 O16 -100.6(3)
C9' C8' C7' C1' 97.3(4)
C13 C8' C7' C1' -139.5(3)
C9' C8' C7' C14 -136.9(3)
C13 C8' C7' C14 -13.6(2)
C15 C14 C7' C1' 17.6(5)
C13 C14 C7' C1' 139.7(3)
C15 C14 C7' C8' -108.4(3)
C13 C14 C7' C8' 13.6(2)
C8' C7' C1' C2' -173.2(3)
C14 C7' C1' C2' 77.2(4)
C8' C7' C1' C6' 6.2(5)
C14 C7' C1' C6' -103.4(4)
C6' C1' C2' C3' -2.1(5)
C7' C1' C2' C3' 177.3(3)
C1' C2' C3' C4' 0.0(5)
C2' C3' C4' O4' -176.0(3)
C2' C3' C4' C5' 2.0(5)
O4' C4' C5' C6' 176.4(3)
C3' C4' C5' C6' -1.6(5)
C4' C5' C6' C1' -0.6(5)
C2' C1' C6' C5' 2.5(5)
C7' C1' C6' C5' -176.9(3)
C4 C5 C6 C7 -170.9(3)
C19 C5 C6 C7 71.2(4)
C10 C5 C6 C7 -54.0(4)
C5 C6 C7 C8 59.5(4)
C6 C7 C8 C17 174.9(3)
C6 C7 C8 C9 -56.9(4)
C20 C9 C8 C17 51.0(4)
C10 C9 C8 C17 175.3(3)
C11 C9 C8 C17 -63.9(3)
C20 C9 C8 C7 -73.7(3)
C10 C9 C8 C7 50.6(3)
C11 C9 C8 C7 171.5(2)
C18 C4 C3 C2 121.3(5)
C5 C4 C3 C2 -57.4(5)
C4 C3 C2 C1 51.7(5)
C3 C2 C1 C10 -53.4(5)
C9 C10 C1 C2 -170.4(3)
C5 C10 C1 C2 56.4(4)
